data_7252091
loop_
_publ_author_name
'Polishchuk, Vladyslav'
'Shishkina, Svitlana'
'Shandura, Mykola'

_publ_section_title
;
 1,3,2-Dioxaborine-based mero-polyanionic dyes: high-extinction
 NIR-absorbing polymethines.
;
_journal_issue 31
_journal_name_full 'RSC advances'
_journal_page_first 28634
_journal_page_last 28642
_journal_paper_doi 10.1039/d6ra03597c
_journal_volume 16
_journal_year 2026
_chemical_formula_moiety 'C39 H35 B2 F4 N4 O4, C16 H36 N'
_chemical_formula_sum 'C55 H71 B2 F4 N5 O4'
_chemical_formula_weight 963.78
_space_group_crystal_system monoclinic
_space_group_IT_number 14
_space_group_name_Hall '-P 2ybc'
_space_group_name_H-M_alt 'P 1 21/c 1'
_atom_sites_solution_hydrogens geom
_atom_sites_solution_primary dual
_audit_creation_date 2025-04-30
_audit_creation_method
;
Olex2 1.5
(compiled 2025.03.04 svn.red2d20d0 for OlexSys, GUI svn.r7181)
;
_audit_update_record
;
2026-04-22 deposited with the CCDC.	2026-05-20 downloaded from the CCDC.
;
_cell_angle_alpha 90
_cell_angle_beta 98.004(2)
_cell_angle_gamma 90
_cell_formula_units_Z 4
_cell_length_a 12.4841(4)
_cell_length_b 19.6198(5)
_cell_length_c 23.1211(7)
_cell_measurement_reflns_used 9846
_cell_measurement_temperature 173(2)
_cell_measurement_theta_max 23.18
_cell_measurement_theta_min 2.23
_cell_volume 5608.0(3)
_computing_molecular_graphics 'Olex2 1.5 (Dolomanov et al., 2009)'
_computing_publication_material 'Olex2 1.5 (Dolomanov et al., 2009)'
_computing_structure_refinement 'SHELXL 2016/6 (Sheldrick, 2015)'
_computing_structure_solution 'SHELXT 2014/5 (Sheldrick, 2014)'
_diffrn_ambient_temperature 173(2)
_diffrn_measured_fraction_theta_full 1.000
_diffrn_measured_fraction_theta_max 1.000
_diffrn_measurement_device_type 'Bruker APEX-II CCD'
_diffrn_measurement_method '\f and \w scans'
_diffrn_radiation_type MoK\a
_diffrn_radiation_wavelength 0.71073
_diffrn_reflns_av_R_equivalents 0.0465
_diffrn_reflns_av_unetI/netI 0.0334
_diffrn_reflns_Laue_measured_fraction_full 1.000
_diffrn_reflns_Laue_measured_fraction_max 1.000
_diffrn_reflns_limit_h_max 14
_diffrn_reflns_limit_h_min -14
_diffrn_reflns_limit_k_max 23
_diffrn_reflns_limit_k_min -23
_diffrn_reflns_limit_l_max 27
_diffrn_reflns_limit_l_min -27
_diffrn_reflns_number 81354
_diffrn_reflns_point_group_measured_fraction_full 1.000
_diffrn_reflns_point_group_measured_fraction_max 1.000
_diffrn_reflns_theta_full 24.999
_diffrn_reflns_theta_max 24.999
_diffrn_reflns_theta_min 1.947
_diffrn_source_current 30.0
_diffrn_source_power 1.2
_diffrn_source_voltage 40.0
_diffrn_standards_number 0
_exptl_absorpt_coefficient_mu 0.080
_exptl_absorpt_correction_type none
_exptl_crystal_colour red
_exptl_crystal_colour_primary red
_exptl_crystal_density_diffrn 1.142
_exptl_crystal_description block
_exptl_crystal_F_000 2056
_exptl_crystal_size_max 0.27
_exptl_crystal_size_mid 0.19
_exptl_crystal_size_min 0.18
_refine_diff_density_max 0.350
_refine_diff_density_min -0.195
_refine_diff_density_rms 0.044
_refine_ls_extinction_method none
_refine_ls_goodness_of_fit_ref 1.040
_refine_ls_hydrogen_treatment constr
_refine_ls_matrix_type full
_refine_ls_number_parameters 641
_refine_ls_number_reflns 9869
_refine_ls_number_restraints 0
_refine_ls_restrained_S_all 1.040
_refine_ls_R_factor_all 0.0903
_refine_ls_R_factor_gt 0.0566
_refine_ls_shift/su_max 0.000
_refine_ls_shift/su_mean 0.000
_refine_ls_structure_factor_coef Fsqd
_refine_ls_weighting_details 'w=1/[\s^2^(Fo^2^)+(0.0663P)^2^+4.1841P] where P=(Fo^2^+2Fc^2^)/3'
_refine_ls_weighting_scheme calc
_refine_ls_wR_factor_gt 0.1361
_refine_ls_wR_factor_ref 0.1619
_reflns_Friedel_coverage 0.000
_reflns_number_gt 6660
_reflns_number_total 9869
_reflns_threshold_expression 'I > 2\s(I)'
_cod_data_source_file d6ra03597c2.cif
_cod_data_source_block B1
_cod_database_code 7252091
_shelx_shelxl_version_number 2016/6
_shelx_space_group_comment
;
The symmetry employed for this shelxl refinement is uniquely defined
by the following loop, which should always be used as a source of
symmetry information in preference to the above space-group names.
They are only intended as comments.
;
_shelx_estimated_absorpt_t_max 0.986
_shelx_estimated_absorpt_t_min 0.979
_olex2_refinement_description
;
1. Fixed Uiso
 At 1.2 times of:
  All C(H) groups, All C(H,H) groups
 At 1.5 times of:
  All C(H,H,H) groups
2.a Secondary CH2 refined with riding coordinates:
 C40(H40A,H40B), C41(H41A,H41B), C42(H42A,H42B), C44(H44A,H44B), C45(H45A,
 H45B), C46(H46A,H46B), C48(H48A,H48B), C49(H49A,H49B), C50(H50A,H50B),
 C52(H52A,H52B), C53(H53A,H53B), C54(H54A,H54B)
2.b Aromatic/amide H refined with riding coordinates:
 C2(H2), C3(H3), C4(H4), C5(H5), C12(H12), C13(H13), C14(H14), C19(H19),
 C20(H20), C21(H21), C26(H26), C27(H27), C28(H28), C32(H32), C33(H33), C34(H34),
  C35(H35)
2.c Idealised Me refined as rotating group:
 C9(H9A,H9B,H9C), C10(H10A,H10B,H10C), C11(H11A,H11B,H11C), C37(H37A,H37B,
 H37C), C38(H38A,H38B,H38C), C39(H39A,H39B,H39C), C43(H43A,H43B,H43C), C47(H47A,
 H47B,H47C), C51(H51A,H51B,H51C), C55(H55A,H55B,H55C)
;
_smtbx_masks_void_probe_radius 1.2
_smtbx_masks_void_truncation_radius 1.2
_olex2_submission_special_instructions 'No special instructions were received'

loop_
_space_group_symop_operation_xyz
'x, y, z'
'-x, y+1/2, -z+1/2'
'-x, -y, -z'
'x, -y-1/2, z-1/2'

loop_
_atom_site_label
_atom_site_type_symbol
_atom_site_fract_x
_atom_site_fract_y
_atom_site_fract_z
_atom_site_U_iso_or_equiv
_atom_site_adp_type
_atom_site_occupancy
_atom_site_site_symmetry_order
_atom_site_calc_flag
_atom_site_refinement_flags_posn
_atom_site_refinement_flags_adp
_atom_site_refinement_flags_occupancy
_atom_site_disorder_assembly
_atom_site_disorder_group
F1 F 0.12258(12) 0.38629(8) 0.40115(7) 0.0545(4) Uani 1 1 d . . . . .
O1 O 0.16968(13) 0.49766(9) 0.43020(7) 0.0383(4) Uani 1 1 d . . . . .
N1 N -0.13471(18) 0.76785(11) 0.43983(10) 0.0474(6) Uani 1 1 d . . . . .
C1 C -0.1760(2) 0.80912(14) 0.39236(14) 0.0507(7) Uani 1 1 d . . . . .
B1 B 0.2096(2) 0.42900(15) 0.41669(12) 0.0384(7) Uani 1 1 d . . . . .
F2 F 0.27160(12) 0.43519(8) 0.37210(6) 0.0478(4) Uani 1 1 d . . . . .
O2 O 0.27935(13) 0.40000(9) 0.46757(7) 0.0391(4) Uani 1 1 d . . . . .
N2 N 0.13767(18) 0.49023(12) 0.63219(10) 0.0479(6) Uani 1 1 d . . . . .
C2 C -0.2529(2) 0.86095(16) 0.39007(17) 0.0648(9) Uani 1 1 d . . . . .
H2 H -0.285696 0.873095 0.423306 0.078 Uiso 1 1 calc R U . . .
B2 B 0.6195(3) 0.17728(17) 0.52544(14) 0.0485(8) Uani 1 1 d . . . . .
F3 F 0.59323(15) 0.14067(9) 0.47606(7) 0.0649(5) Uani 1 1 d . . . . .
O3 O 0.52019(14) 0.21346(9) 0.53832(7) 0.0456(5) Uani 1 1 d . . . . .
N3 N 0.5590(2) 0.23587(13) 0.74350(10) 0.0551(6) Uani 1 1 d . . . . .
C3 C -0.2792(3) 0.89387(18) 0.3370(2) 0.0773(11) Uani 1 1 d . . . . .
H3 H -0.331428 0.929350 0.333902 0.093 Uiso 1 1 calc R U . . .
F4 F 0.69808(14) 0.22541(9) 0.51786(8) 0.0667(5) Uani 1 1 d . . . . .
O4 O 0.66167(15) 0.13175(9) 0.57380(8) 0.0489(5) Uani 1 1 d . . . . .
N4 N 1.05453(16) -0.01535(11) 0.72581(9) 0.0399(5) Uani 1 1 d . . . . .
C4 C -0.2321(3) 0.87690(18) 0.28872(18) 0.0750(11) Uani 1 1 d . . . . .
H4 H -0.252204 0.900687 0.253070 0.090 Uiso 1 1 calc R U . . .
C5 C -0.1548(3) 0.82480(16) 0.29156(15) 0.0651(9) Uani 1 1 d . . . . .
H5 H -0.121892 0.812934 0.258304 0.078 Uiso 1 1 calc R U . . .
C6 C -0.1278(2) 0.79112(14) 0.34411(14) 0.0511(7) Uani 1 1 d . . . . .
C7 C -0.0491(2) 0.73273(14) 0.36031(12) 0.0487(7) Uani 1 1 d . . . . .
C8 C -0.0640(2) 0.71967(13) 0.42386(12) 0.0415(6) Uani 1 1 d . . . . .
C9 C -0.1602(3) 0.77601(16) 0.49880(13) 0.0570(8) Uani 1 1 d . . . . .
H9A H -0.093777 0.785754 0.525380 0.085 Uiso 1 1 calc R U . . .
H9B H -0.192929 0.733942 0.511052 0.085 Uiso 1 1 calc R U . . .
H9C H -0.211189 0.813846 0.499778 0.085 Uiso 1 1 calc R U . . .
C10 C -0.0801(3) 0.67176(16) 0.31993(13) 0.0631(8) Uani 1 1 d . . . . .
H10A H -0.154962 0.658473 0.322436 0.095 Uiso 1 1 calc R U . . .
H10B H -0.031777 0.633405 0.331949 0.095 Uiso 1 1 calc R U . . .
H10C H -0.073288 0.684437 0.279605 0.095 Uiso 1 1 calc R U . . .
C11 C 0.0684(2) 0.75533(18) 0.35798(15) 0.0656(9) Uani 1 1 d . . . . .
H11A H 0.075784 0.770442 0.318327 0.098 Uiso 1 1 calc R U . . .
H11B H 0.117396 0.716935 0.368723 0.098 Uiso 1 1 calc R U . . .
H11C H 0.086879 0.792979 0.385417 0.098 Uiso 1 1 calc R U . . .
C12 C -0.01741(19) 0.67151(13) 0.46269(11) 0.0393(6) Uani 1 1 d . . . . .
H12 H -0.032057 0.675513 0.501776 0.047 Uiso 1 1 calc R U . . .
C13 C 0.04971(19) 0.61683(13) 0.45092(11) 0.0370(6) Uani 1 1 d . . . . .
H13 H 0.070790 0.612830 0.413141 0.044 Uiso 1 1 calc R U . . .
C14 C 0.08510(18) 0.56948(12) 0.49256(11) 0.0353(6) Uani 1 1 d . . . . .
H14 H 0.067207 0.576527 0.530723 0.042 Uiso 1 1 calc R U . . .
C15 C 0.14659(18) 0.51053(12) 0.48326(10) 0.0329(5) Uani 1 1 d . . . . .
C16 C 0.18530(18) 0.46629(12) 0.52926(10) 0.0326(5) Uani 1 1 d . . . . .
C17 C 0.25510(17) 0.41039(12) 0.52108(10) 0.0331(5) Uani 1 1 d . . . . .
C18 C 0.15754(18) 0.47905(12) 0.58609(11) 0.0354(6) Uani 1 1 d . . . . .
C19 C 0.30240(19) 0.36893(13) 0.56657(11) 0.0363(6) Uani 1 1 d . . . . .
H19 H 0.285410 0.376995 0.604771 0.044 Uiso 1 1 calc R U . . .
C20 C 0.37339(19) 0.31628(13) 0.55844(11) 0.0378(6) Uani 1 1 d . . . . .
H20 H 0.384934 0.306539 0.519534 0.045 Uiso 1 1 calc R U . . .
C21 C 0.42847(19) 0.27703(13) 0.60253(11) 0.0374(6) Uani 1 1 d . . . . .
H21 H 0.412192 0.282770 0.641169 0.045 Uiso 1 1 calc R U . . .
C22 C 0.50742(19) 0.22902(12) 0.59274(10) 0.0362(6) Uani 1 1 d . . . . .
C23 C 0.5764(2) 0.19753(12) 0.63897(10) 0.0361(6) Uani 1 1 d . . . . .
C24 C 0.6543(2) 0.14896(13) 0.62839(11) 0.0385(6) Uani 1 1 d . . . . .
C25 C 0.5677(2) 0.21774(13) 0.69683(11) 0.0399(6) Uani 1 1 d . . . . .
C26 C 0.7262(2) 0.11672(13) 0.67282(11) 0.0404(6) Uani 1 1 d . . . . .
H26 H 0.718644 0.125000 0.712531 0.049 Uiso 1 1 calc R U . . .
C27 C 0.8066(2) 0.07384(13) 0.66007(11) 0.0420(6) Uani 1 1 d . . . . .
H27 H 0.806877 0.062592 0.620130 0.050 Uiso 1 1 calc R U . . .
C28 C 0.8878(2) 0.04523(13) 0.70020(12) 0.0419(6) Uani 1 1 d . . . . .
H28 H 0.884373 0.052602 0.740506 0.050 Uiso 1 1 calc R U . . .
C29 C 0.9730(2) 0.00696(12) 0.68569(10) 0.0369(6) Uani 1 1 d . . . . .
C30 C 0.9947(2) -0.01708(14) 0.62515(11) 0.0451(6) Uani 1 1 d . . . . .
C31 C 1.1019(2) -0.05392(14) 0.64040(12) 0.0483(7) Uani 1 1 d . . . . .
C32 C 1.1666(3) -0.08717(17) 0.60549(15) 0.0707(10) Uani 1 1 d . . . . .
H32 H 1.146794 -0.088775 0.564324 0.085 Uiso 1 1 calc R U . . .
C33 C 1.2611(3) -0.11817(19) 0.63166(17) 0.0779(11) Uani 1 1 d . . . . .
H33 H 1.306085 -0.141164 0.608054 0.093 Uiso 1 1 calc R U . . .
C34 C 1.2905(3) -0.11610(18) 0.69111(17) 0.0710(10) Uani 1 1 d . . . . .
H34 H 1.355551 -0.137600 0.708009 0.085 Uiso 1 1 calc R U . . .
C35 C 1.2266(2) -0.08312(15) 0.72684(14) 0.0551(7) Uani 1 1 d . . . . .
H35 H 1.246364 -0.081720 0.768017 0.066 Uiso 1 1 calc R U . . .
C36 C 1.1329(2) -0.05233(13) 0.70017(11) 0.0424(6) Uani 1 1 d . . . . .
C37 C 1.0062(3) 0.04226(16) 0.58341(12) 0.0566(8) Uani 1 1 d . . . . .
H37A H 0.934418 0.060512 0.568847 0.085 Uiso 1 1 calc R U . . .
H37B H 1.040883 0.026064 0.550474 0.085 Uiso 1 1 calc R U . . .
H37C H 1.050577 0.078163 0.604207 0.085 Uiso 1 1 calc R U . . .
C38 C 0.9079(3) -0.06728(17) 0.59814(15) 0.0679(9) Uani 1 1 d . . . . .
H38A H 0.903484 -0.105512 0.624973 0.102 Uiso 1 1 calc R U . . .
H38B H 0.926948 -0.084403 0.561067 0.102 Uiso 1 1 calc R U . . .
H38C H 0.837849 -0.044041 0.591085 0.102 Uiso 1 1 calc R U . . .
C39 C 1.0659(2) 0.00143(16) 0.78766(11) 0.0486(7) Uani 1 1 d . . . . .
H39A H 1.072675 0.050928 0.792573 0.073 Uiso 1 1 calc R U . . .
H39B H 1.130705 -0.020799 0.808048 0.073 Uiso 1 1 calc R U . . .
H39C H 1.002067 -0.014529 0.804007 0.073 Uiso 1 1 calc R U . . .
N5 N 0.58985(16) 0.36221(10) 0.39371(8) 0.0369(5) Uani 1 1 d . . . . .
C40 C 0.5392(2) 0.29198(13) 0.39276(11) 0.0420(6) Uani 1 1 d . . . . .
H40A H 0.571622 0.263709 0.364240 0.050 Uiso 1 1 calc R U . . .
H40B H 0.559432 0.271048 0.431708 0.050 Uiso 1 1 calc R U . . .
C41 C 0.4175(2) 0.28840(15) 0.37768(14) 0.0552(7) Uani 1 1 d . . . . .
H41A H 0.383213 0.314635 0.406750 0.066 Uiso 1 1 calc R U . . .
H41B H 0.395351 0.309100 0.338799 0.066 Uiso 1 1 calc R U . . .
C42 C 0.3799(3) 0.21583(18) 0.37716(18) 0.0796(11) Uani 1 1 d . . . . .
H42A H 0.426001 0.187949 0.354807 0.096 Uiso 1 1 calc R U . . .
H42B H 0.389102 0.198436 0.417740 0.096 Uiso 1 1 calc R U . . .
C43 C 0.2652(3) 0.2075(2) 0.3511(2) 0.1090(16) Uani 1 1 d . . . . .
H43A H 0.256855 0.220489 0.309776 0.163 Uiso 1 1 calc R U . . .
H43B H 0.219389 0.236658 0.371776 0.163 Uiso 1 1 calc R U . . .
H43C H 0.243672 0.159777 0.354468 0.163 Uiso 1 1 calc R U . . .
C44 C 0.5626(2) 0.40458(13) 0.44521(10) 0.0389(6) Uani 1 1 d . . . . .
H44A H 0.587650 0.451829 0.440295 0.047 Uiso 1 1 calc R U . . .
H44B H 0.482912 0.406102 0.443235 0.047 Uiso 1 1 calc R U . . .
C45 C 0.6097(2) 0.38035(13) 0.50551(10) 0.0385(6) Uani 1 1 d . . . . .
H45A H 0.689402 0.377050 0.508158 0.046 Uiso 1 1 calc R U . . .
H45B H 0.581226 0.334481 0.512627 0.046 Uiso 1 1 calc R U . . .
C46 C 0.5804(2) 0.42981(14) 0.55157(11) 0.0428(6) Uani 1 1 d . . . . .
H46A H 0.605534 0.476057 0.542861 0.051 Uiso 1 1 calc R U . . .
H46B H 0.500721 0.431424 0.549690 0.051 Uiso 1 1 calc R U . . .
C47 C 0.6303(2) 0.40965(16) 0.61298(11) 0.0517(7) Uani 1 1 d . . . . .
H47A H 0.709038 0.406469 0.614731 0.077 Uiso 1 1 calc R U . . .
H47B H 0.601442 0.365381 0.622933 0.077 Uiso 1 1 calc R U . . .
H47C H 0.612614 0.444119 0.640828 0.077 Uiso 1 1 calc R U . . .
C48 C 0.71205(19) 0.35318(13) 0.40065(10) 0.0385(6) Uani 1 1 d . . . . .
H48A H 0.745946 0.398281 0.409519 0.046 Uiso 1 1 calc R U . . .
H48B H 0.733738 0.323549 0.434940 0.046 Uiso 1 1 calc R U . . .
C49 C 0.7583(2) 0.32322(16) 0.34905(11) 0.0483(7) Uani 1 1 d . . . . .
H49A H 0.719439 0.280664 0.336283 0.058 Uiso 1 1 calc R U . . .
H49B H 0.748568 0.355801 0.316043 0.058 Uiso 1 1 calc R U . . .
C50 C 0.8774(2) 0.30822(19) 0.36602(13) 0.0635(9) Uani 1 1 d . . . . .
H50A H 0.915740 0.351323 0.377570 0.076 Uiso 1 1 calc R U . . .
H50B H 0.886449 0.277605 0.400395 0.076 Uiso 1 1 calc R U . . .
C51 C 0.9286(3) 0.2755(2) 0.31772(16) 0.0784(11) Uani 1 1 d . . . . .
H51A H 0.923611 0.306648 0.284280 0.118 Uiso 1 1 calc R U . . .
H51B H 0.890716 0.232996 0.305792 0.118 Uiso 1 1 calc R U . . .
H51C H 1.004805 0.265735 0.331624 0.118 Uiso 1 1 calc R U . . .
C52 C 0.5455(2) 0.39950(14) 0.33765(11) 0.0432(6) Uani 1 1 d . . . . .
H52A H 0.552637 0.369063 0.304245 0.052 Uiso 1 1 calc R U . . .
H52B H 0.467327 0.407601 0.337963 0.052 Uiso 1 1 calc R U . . .
C53 C 0.5982(2) 0.46685(15) 0.32704(12) 0.0506(7) Uani 1 1 d . . . . .
H53A H 0.676745 0.459931 0.327099 0.061 Uiso 1 1 calc R U . . .
H53B H 0.588498 0.498895 0.358981 0.061 Uiso 1 1 calc R U . . .
C54 C 0.5488(3) 0.49743(16) 0.26872(13) 0.0581(8) Uani 1 1 d . . . . .
H54A H 0.560740 0.465884 0.236811 0.070 Uiso 1 1 calc R U . . .
H54B H 0.469793 0.502487 0.268236 0.070 Uiso 1 1 calc R U . . .
C55 C 0.5972(4) 0.5662(2) 0.25785(17) 0.0920(13) Uani 1 1 d . . . . .
H55A H 0.565780 0.583024 0.219283 0.138 Uiso 1 1 calc R U . . .
H55B H 0.675675 0.561647 0.259311 0.138 Uiso 1 1 calc R U . . .
H55C H 0.581371 0.598434 0.287911 0.138 Uiso 1 1 calc R U . . .

loop_
_atom_site_aniso_label
_atom_site_aniso_U_11
_atom_site_aniso_U_22
_atom_site_aniso_U_33
_atom_site_aniso_U_23
_atom_site_aniso_U_13
_atom_site_aniso_U_12
F1 0.0486(9) 0.0542(10) 0.0577(10) 0.0010(8) -0.0034(7) -0.0041(8)
O1 0.0390(10) 0.0448(10) 0.0315(9) 0.0063(7) 0.0060(7) 0.0079(8)
N1 0.0468(13) 0.0370(12) 0.0584(15) 0.0072(11) 0.0071(11) 0.0058(10)
C1 0.0442(16) 0.0363(15) 0.070(2) 0.0116(14) 0.0028(14) 0.0008(13)
B1 0.0383(16) 0.0433(17) 0.0331(15) 0.0056(13) 0.0031(12) 0.0088(14)
F2 0.0537(9) 0.0557(9) 0.0357(8) 0.0064(7) 0.0120(7) 0.0130(7)
O2 0.0408(10) 0.0451(10) 0.0316(9) 0.0055(7) 0.0062(7) 0.0119(8)
N2 0.0479(14) 0.0569(15) 0.0408(14) 0.0024(11) 0.0132(11) 0.0045(11)
C2 0.0495(18) 0.0452(18) 0.098(3) 0.0091(17) 0.0058(17) 0.0067(14)
B2 0.057(2) 0.0458(19) 0.0421(18) 0.0004(14) 0.0031(15) 0.0144(16)
F3 0.0836(12) 0.0699(12) 0.0386(9) -0.0071(8) -0.0012(8) 0.0243(10)
O3 0.0529(11) 0.0500(11) 0.0316(9) 0.0020(8) -0.0016(8) 0.0154(9)
N3 0.0637(16) 0.0615(16) 0.0388(14) 0.0067(12) 0.0027(11) 0.0185(13)
C3 0.056(2) 0.051(2) 0.121(3) 0.032(2) 0.001(2) 0.0099(16)
F4 0.0599(11) 0.0635(11) 0.0784(12) 0.0179(9) 0.0150(9) 0.0103(9)
O4 0.0603(12) 0.0477(11) 0.0369(10) 0.0010(8) 0.0009(9) 0.0196(9)
N4 0.0403(12) 0.0463(13) 0.0321(11) 0.0010(9) 0.0018(9) 0.0078(10)
C4 0.062(2) 0.062(2) 0.095(3) 0.038(2) -0.010(2) -0.0012(18)
C5 0.066(2) 0.0548(19) 0.072(2) 0.0239(16) 0.0007(16) -0.0052(17)
C6 0.0445(16) 0.0388(15) 0.068(2) 0.0159(14) -0.0007(14) -0.0051(13)
C7 0.0504(17) 0.0470(16) 0.0490(16) 0.0092(13) 0.0080(13) 0.0007(13)
C8 0.0376(14) 0.0361(14) 0.0507(16) 0.0028(12) 0.0052(12) -0.0001(12)
C9 0.0589(19) 0.0519(18) 0.0602(19) -0.0098(15) 0.0086(15) 0.0089(15)
C10 0.087(2) 0.0523(18) 0.0489(18) 0.0110(14) 0.0044(16) 0.0053(17)
C11 0.0527(19) 0.075(2) 0.072(2) 0.0241(18) 0.0166(16) 0.0028(17)
C12 0.0367(14) 0.0392(14) 0.0415(14) 0.0030(11) 0.0037(11) 0.0005(12)
C13 0.0318(13) 0.0418(14) 0.0373(14) 0.0036(11) 0.0048(10) 0.0003(11)
C14 0.0317(13) 0.0386(14) 0.0350(13) 0.0009(11) 0.0026(10) 0.0006(11)
C15 0.0251(12) 0.0397(14) 0.0340(13) 0.0044(10) 0.0041(10) 0.0008(10)
C16 0.0277(12) 0.0390(14) 0.0310(12) 0.0056(10) 0.0039(10) 0.0019(10)
C17 0.0240(12) 0.0401(14) 0.0346(13) 0.0034(11) 0.0025(10) -0.0005(10)
C18 0.0288(13) 0.0365(14) 0.0403(15) 0.0077(11) 0.0031(11) 0.0020(11)
C19 0.0332(13) 0.0413(14) 0.0340(13) 0.0065(11) 0.0033(10) 0.0036(11)
C20 0.0319(13) 0.0431(15) 0.0375(14) 0.0049(11) 0.0020(10) 0.0023(11)
C21 0.0353(13) 0.0410(14) 0.0353(13) 0.0060(11) 0.0026(10) 0.0040(11)
C22 0.0372(14) 0.0349(14) 0.0353(14) 0.0032(11) 0.0012(11) 0.0024(11)
C23 0.0399(14) 0.0360(13) 0.0307(13) 0.0045(10) -0.0009(10) 0.0048(11)
C24 0.0441(15) 0.0352(14) 0.0352(14) 0.0020(11) 0.0019(11) 0.0040(12)
C25 0.0401(14) 0.0398(15) 0.0384(15) 0.0092(12) 0.0009(11) 0.0105(12)
C26 0.0419(15) 0.0398(15) 0.0383(14) 0.0034(11) 0.0007(11) 0.0044(12)
C27 0.0452(15) 0.0386(14) 0.0403(14) 0.0020(11) -0.0007(12) 0.0050(12)
C28 0.0429(15) 0.0425(15) 0.0391(14) 0.0001(12) 0.0013(11) 0.0061(12)
C29 0.0402(14) 0.0363(14) 0.0328(13) 0.0023(11) -0.0003(11) 0.0031(11)
C30 0.0545(17) 0.0460(16) 0.0330(14) -0.0031(12) -0.0006(12) 0.0044(13)
C31 0.0607(18) 0.0432(16) 0.0421(16) -0.0021(12) 0.0114(13) 0.0104(13)
C32 0.094(3) 0.066(2) 0.0558(19) -0.0083(17) 0.0229(18) 0.022(2)
C33 0.083(3) 0.071(2) 0.086(3) -0.003(2) 0.036(2) 0.030(2)
C34 0.061(2) 0.069(2) 0.086(3) 0.0085(19) 0.0234(19) 0.0254(18)
C35 0.0472(17) 0.0585(19) 0.0595(18) 0.0097(15) 0.0068(14) 0.0111(14)
C36 0.0437(15) 0.0404(15) 0.0436(15) 0.0008(12) 0.0079(12) 0.0061(12)
C37 0.069(2) 0.0615(19) 0.0395(16) 0.0053(14) 0.0083(14) 0.0097(16)
C38 0.079(2) 0.057(2) 0.063(2) -0.0169(16) -0.0053(17) -0.0008(17)
C39 0.0441(15) 0.0705(19) 0.0311(14) 0.0036(13) 0.0047(11) 0.0077(14)
N5 0.0365(11) 0.0410(12) 0.0323(11) -0.0043(9) 0.0013(9) 0.0041(9)
C40 0.0444(15) 0.0407(15) 0.0398(14) -0.0058(12) 0.0017(11) 0.0025(12)
C41 0.0491(17) 0.0542(18) 0.0610(19) -0.0036(15) 0.0031(14) -0.0011(14)
C42 0.067(2) 0.068(2) 0.099(3) 0.006(2) -0.005(2) -0.0168(18)
C43 0.083(3) 0.112(4) 0.124(4) 0.015(3) -0.013(3) -0.040(3)
C44 0.0392(14) 0.0422(15) 0.0354(13) -0.0078(11) 0.0054(11) 0.0047(12)
C45 0.0379(14) 0.0428(15) 0.0350(14) -0.0021(11) 0.0061(11) 0.0036(12)
C46 0.0434(15) 0.0476(16) 0.0386(14) -0.0067(12) 0.0094(11) -0.0027(12)
C47 0.0587(18) 0.0597(18) 0.0374(15) -0.0053(13) 0.0094(13) -0.0096(15)
C48 0.0361(13) 0.0447(15) 0.0334(13) -0.0031(11) 0.0006(10) 0.0035(11)
C49 0.0455(16) 0.0629(18) 0.0358(14) -0.0081(13) 0.0037(12) 0.0046(14)
C50 0.0418(16) 0.095(3) 0.0540(18) -0.0181(17) 0.0090(14) 0.0079(17)
C51 0.059(2) 0.106(3) 0.073(2) -0.024(2) 0.0197(17) 0.012(2)
C52 0.0426(15) 0.0516(16) 0.0330(13) -0.0013(12) -0.0034(11) 0.0051(13)
C53 0.0539(17) 0.0536(18) 0.0426(15) 0.0032(13) 0.0003(13) 0.0027(14)
C54 0.067(2) 0.0608(19) 0.0447(17) 0.0071(14) 0.0008(14) 0.0103(16)
C55 0.115(3) 0.082(3) 0.075(3) 0.032(2) 0.004(2) -0.003(2)

loop_
_atom_type_symbol
_atom_type_description
_atom_type_scat_dispersion_real
_atom_type_scat_dispersion_imag
_atom_type_scat_source
C C 0.0033 0.0016 'International Tables Vol C Tables 4.2.6.8 and 6.1.1.4'
H H 0.0000 0.0000 'International Tables Vol C Tables 4.2.6.8 and 6.1.1.4'
B B 0.0013 0.0007 'International Tables Vol C Tables 4.2.6.8 and 6.1.1.4'
F F 0.0171 0.0103 'International Tables Vol C Tables 4.2.6.8 and 6.1.1.4'
N N 0.0061 0.0033 'International Tables Vol C Tables 4.2.6.8 and 6.1.1.4'
O O 0.0106 0.0060 'International Tables Vol C Tables 4.2.6.8 and 6.1.1.4'

loop_
_geom_angle_atom_site_label_1
_geom_angle_atom_site_label_2
_geom_angle_atom_site_label_3
_geom_angle
_geom_angle_site_symmetry_1
_geom_angle_site_symmetry_3
_geom_angle_publ_flag
C15 O1 B1 119.42(19) . . ?
C1 N1 C9 124.5(2) . . ?
C8 N1 C1 111.4(2) . . ?
C8 N1 C9 124.0(2) . . ?
C2 C1 N1 128.8(3) . . ?
C6 C1 N1 109.2(2) . . ?
C6 C1 C2 122.0(3) . . ?
F1 B1 O1 109.3(2) . . ?
F1 B1 O2 109.2(2) . . ?
F2 B1 F1 111.3(2) . . ?
F2 B1 O1 108.5(2) . . ?
F2 B1 O2 107.5(2) . . ?
O2 B1 O1 111.1(2) . . ?
C17 O2 B1 119.79(19) . . ?
C1 C2 H2 121.6 . . ?
C3 C2 C1 116.8(3) . . ?
C3 C2 H2 121.6 . . ?
F3 B2 O3 108.1(2) . . ?
F3 B2 F4 110.3(3) . . ?
F3 B2 O4 109.8(2) . . ?
F4 B2 O3 108.8(2) . . ?
F4 B2 O4 108.9(2) . . ?
O4 B2 O3 110.9(2) . . ?
C22 O3 B2 120.8(2) . . ?
C2 C3 H3 118.9 . . ?
C4 C3 C2 122.2(3) . . ?
C4 C3 H3 118.9 . . ?
C24 O4 B2 120.4(2) . . ?
C29 N4 C36 112.2(2) . . ?
C29 N4 C39 124.3(2) . . ?
C36 N4 C39 123.4(2) . . ?
C3 C4 H4 119.7 . . ?
C3 C4 C5 120.6(3) . . ?
C5 C4 H4 119.7 . . ?
C4 C5 H5 120.9 . . ?
C6 C5 C4 118.2(3) . . ?
C6 C5 H5 120.9 . . ?
C1 C6 C7 109.4(2) . . ?
C5 C6 C1 120.4(3) . . ?
C5 C6 C7 130.3(3) . . ?
C6 C7 C8 101.7(2) . . ?
C6 C7 C10 109.8(2) . . ?
C6 C7 C11 111.1(2) . . ?
C8 C7 C10 113.6(2) . . ?
C8 C7 C11 109.0(2) . . ?
C10 C7 C11 111.3(3) . . ?
N1 C8 C7 108.1(2) . . ?
C12 C8 N1 121.6(2) . . ?
C12 C8 C7 130.2(2) . . ?
N1 C9 H9A 109.5 . . ?
N1 C9 H9B 109.5 . . ?
N1 C9 H9C 109.5 . . ?
H9A C9 H9B 109.5 . . ?
H9A C9 H9C 109.5 . . ?
H9B C9 H9C 109.5 . . ?
C7 C10 H10A 109.5 . . ?
C7 C10 H10B 109.5 . . ?
C7 C10 H10C 109.5 . . ?
H10A C10 H10B 109.5 . . ?
H10A C10 H10C 109.5 . . ?
H10B C10 H10C 109.5 . . ?
C7 C11 H11A 109.5 . . ?
C7 C11 H11B 109.5 . . ?
C7 C11 H11C 109.5 . . ?
H11A C11 H11B 109.5 . . ?
H11A C11 H11C 109.5 . . ?
H11B C11 H11C 109.5 . . ?
C8 C12 H12 116.4 . . ?
C8 C12 C13 127.2(2) . . ?
C13 C12 H12 116.4 . . ?
C12 C13 H13 119.2 . . ?
C14 C13 C12 121.6(2) . . ?
C14 C13 H13 119.2 . . ?
C13 C14 H14 117.4 . . ?
C13 C14 C15 125.1(2) . . ?
C15 C14 H14 117.4 . . ?
O1 C15 C14 119.2(2) . . ?
O1 C15 C16 119.2(2) . . ?
C16 C15 C14 121.6(2) . . ?
C15 C16 C17 121.7(2) . . ?
C15 C16 C18 119.1(2) . . ?
C18 C16 C17 119.1(2) . . ?
O2 C17 C16 117.6(2) . . ?
O2 C17 C19 119.0(2) . . ?
C19 C17 C16 123.4(2) . . ?
N2 C18 C16 178.2(3) . . ?
C17 C19 H19 118.6 . . ?
C20 C19 C17 122.8(2) . . ?
C20 C19 H19 118.6 . . ?
C19 C20 H20 117.4 . . ?
C21 C20 C19 125.1(2) . . ?
C21 C20 H20 117.4 . . ?
C20 C21 H21 118.6 . . ?
C20 C21 C22 122.9(2) . . ?
C22 C21 H21 118.6 . . ?
O3 C22 C21 119.2(2) . . ?
O3 C22 C23 118.3(2) . . ?
C21 C22 C23 122.5(2) . . ?
C24 C23 C22 121.7(2) . . ?
C24 C23 C25 120.0(2) . . ?
C25 C23 C22 118.2(2) . . ?
O4 C24 C23 118.7(2) . . ?
O4 C24 C26 117.2(2) . . ?
C23 C24 C26 124.1(2) . . ?
N3 C25 C23 178.1(3) . . ?
C24 C26 H26 119.1 . . ?
C27 C26 C24 121.8(2) . . ?
C27 C26 H26 119.1 . . ?
C26 C27 H27 116.9 . . ?
C26 C27 C28 126.2(2) . . ?
C28 C27 H27 116.9 . . ?
C27 C28 H28 117.6 . . ?
C29 C28 C27 124.8(2) . . ?
C29 C28 H28 117.6 . . ?
N4 C29 C28 122.8(2) . . ?
N4 C29 C30 108.3(2) . . ?
C28 C29 C30 128.9(2) . . ?
C31 C30 C29 101.3(2) . . ?
C31 C30 C37 110.6(2) . . ?
C31 C30 C38 109.8(2) . . ?
C37 C30 C29 112.6(2) . . ?
C37 C30 C38 110.8(2) . . ?
C38 C30 C29 111.4(2) . . ?
C32 C31 C30 131.0(3) . . ?
C36 C31 C30 109.7(2) . . ?
C36 C31 C32 119.3(3) . . ?
C31 C32 H32 120.6 . . ?
C31 C32 C33 118.8(3) . . ?
C33 C32 H32 120.6 . . ?
C32 C33 H33 119.5 . . ?
C34 C33 C32 121.0(3) . . ?
C34 C33 H33 119.5 . . ?
C33 C34 H34 119.5 . . ?
C33 C34 C35 121.0(3) . . ?
C35 C34 H34 119.5 . . ?
C34 C35 H35 121.3 . . ?
C36 C35 C34 117.3(3) . . ?
C36 C35 H35 121.3 . . ?
C31 C36 N4 108.5(2) . . ?
C31 C36 C35 122.5(3) . . ?
C35 C36 N4 129.0(2) . . ?
C30 C37 H37A 109.5 . . ?
C30 C37 H37B 109.5 . . ?
C30 C37 H37C 109.5 . . ?
H37A C37 H37B 109.5 . . ?
H37A C37 H37C 109.5 . . ?
H37B C37 H37C 109.5 . . ?
C30 C38 H38A 109.5 . . ?
C30 C38 H38B 109.5 . . ?
C30 C38 H38C 109.5 . . ?
H38A C38 H38B 109.5 . . ?
H38A C38 H38C 109.5 . . ?
H38B C38 H38C 109.5 . . ?
N4 C39 H39A 109.5 . . ?
N4 C39 H39B 109.5 . . ?
N4 C39 H39C 109.5 . . ?
H39A C39 H39B 109.5 . . ?
H39A C39 H39C 109.5 . . ?
H39B C39 H39C 109.5 . . ?
C40 N5 C44 111.61(19) . . ?
C40 N5 C48 107.80(18) . . ?
C40 N5 C52 108.84(19) . . ?
C48 N5 C44 108.04(18) . . ?
C48 N5 C52 112.68(19) . . ?
C52 N5 C44 107.91(18) . . ?
N5 C40 H40A 108.1 . . ?
N5 C40 H40B 108.1 . . ?
H40A C40 H40B 107.3 . . ?
C41 C40 N5 116.7(2) . . ?
C41 C40 H40A 108.1 . . ?
C41 C40 H40B 108.1 . . ?
C40 C41 H41A 109.6 . . ?
C40 C41 H41B 109.6 . . ?
H41A C41 H41B 108.1 . . ?
C42 C41 C40 110.4(3) . . ?
C42 C41 H41A 109.6 . . ?
C42 C41 H41B 109.6 . . ?
C41 C42 H42A 109.0 . . ?
C41 C42 H42B 109.0 . . ?
H42A C42 H42B 107.8 . . ?
C43 C42 C41 113.1(3) . . ?
C43 C42 H42A 109.0 . . ?
C43 C42 H42B 109.0 . . ?
C42 C43 H43A 109.5 . . ?
C42 C43 H43B 109.5 . . ?
C42 C43 H43C 109.5 . . ?
H43A C43 H43B 109.5 . . ?
H43A C43 H43C 109.5 . . ?
H43B C43 H43C 109.5 . . ?
N5 C44 H44A 108.2 . . ?
N5 C44 H44B 108.2 . . ?
H44A C44 H44B 107.3 . . ?
C45 C44 N5 116.5(2) . . ?
C45 C44 H44A 108.2 . . ?
C45 C44 H44B 108.2 . . ?
C44 C45 H45A 109.6 . . ?
C44 C45 H45B 109.6 . . ?
C44 C45 C46 110.1(2) . . ?
H45A C45 H45B 108.2 . . ?
C46 C45 H45A 109.6 . . ?
C46 C45 H45B 109.6 . . ?
C45 C46 H46A 109.1 . . ?
C45 C46 H46B 109.1 . . ?
H46A C46 H46B 107.9 . . ?
C47 C46 C45 112.3(2) . . ?
C47 C46 H46A 109.1 . . ?
C47 C46 H46B 109.1 . . ?
C46 C47 H47A 109.5 . . ?
C46 C47 H47B 109.5 . . ?
C46 C47 H47C 109.5 . . ?
H47A C47 H47B 109.5 . . ?
H47A C47 H47C 109.5 . . ?
H47B C47 H47C 109.5 . . ?
N5 C48 H48A 108.1 . . ?
N5 C48 H48B 108.1 . . ?
H48A C48 H48B 107.3 . . ?
C49 C48 N5 116.7(2) . . ?
C49 C48 H48A 108.1 . . ?
C49 C48 H48B 108.1 . . ?
C48 C49 H49A 109.7 . . ?
C48 C49 H49B 109.7 . . ?
H49A C49 H49B 108.2 . . ?
C50 C49 C48 109.9(2) . . ?
C50 C49 H49A 109.7 . . ?
C50 C49 H49B 109.7 . . ?
C49 C50 H50A 108.9 . . ?
C49 C50 H50B 108.9 . . ?
H50A C50 H50B 107.8 . . ?
C51 C50 C49 113.2(3) . . ?
C51 C50 H50A 108.9 . . ?
C51 C50 H50B 108.9 . . ?
C50 C51 H51A 109.5 . . ?
C50 C51 H51B 109.5 . . ?
C50 C51 H51C 109.5 . . ?
H51A C51 H51B 109.5 . . ?
H51A C51 H51C 109.5 . . ?
H51B C51 H51C 109.5 . . ?
N5 C52 H52A 108.2 . . ?
N5 C52 H52B 108.2 . . ?
H52A C52 H52B 107.4 . . ?
C53 C52 N5 116.3(2) . . ?
C53 C52 H52A 108.2 . . ?
C53 C52 H52B 108.2 . . ?
C52 C53 H53A 109.5 . . ?
C52 C53 H53B 109.5 . . ?
C52 C53 C54 110.9(2) . . ?
H53A C53 H53B 108.1 . . ?
C54 C53 H53A 109.5 . . ?
C54 C53 H53B 109.5 . . ?
C53 C54 H54A 109.2 . . ?
C53 C54 H54B 109.2 . . ?
H54A C54 H54B 107.9 . . ?
C55 C54 C53 112.1(3) . . ?
C55 C54 H54A 109.2 . . ?
C55 C54 H54B 109.2 . . ?
C54 C55 H55A 109.5 . . ?
C54 C55 H55B 109.5 . . ?
C54 C55 H55C 109.5 . . ?
H55A C55 H55B 109.5 . . ?
H55A C55 H55C 109.5 . . ?
H55B C55 H55C 109.5 . . ?

loop_
_geom_bond_atom_site_label_1
_geom_bond_atom_site_label_2
_geom_bond_distance
_geom_bond_site_symmetry_2
_geom_bond_publ_flag
F1 B1 1.380(3) . ?
O1 B1 1.485(3) . ?
O1 C15 1.323(3) . ?
N1 C1 1.403(3) . ?
N1 C8 1.378(3) . ?
N1 C9 1.452(4) . ?
C1 C2 1.395(4) . ?
C1 C6 1.385(4) . ?
B1 F2 1.378(3) . ?
B1 O2 1.477(3) . ?
O2 C17 1.330(3) . ?
N2 C18 1.148(3) . ?
C2 H2 0.9500 . ?
C2 C3 1.385(5) . ?
B2 F3 1.350(4) . ?
B2 O3 1.494(4) . ?
B2 F4 1.390(4) . ?
B2 O4 1.470(4) . ?
O3 C22 1.326(3) . ?
N3 C25 1.156(3) . ?
C3 H3 0.9500 . ?
C3 C4 1.372(5) . ?
O4 C24 1.322(3) . ?
N4 C29 1.351(3) . ?
N4 C36 1.413(3) . ?
N4 C39 1.455(3) . ?
C4 H4 0.9500 . ?
C4 C5 1.401(5) . ?
C5 H5 0.9500 . ?
C5 C6 1.383(4) . ?
C6 C7 1.521(4) . ?
C7 C8 1.528(4) . ?
C7 C10 1.533(4) . ?
C7 C11 1.541(4) . ?
C8 C12 1.375(3) . ?
C9 H9A 0.9800 . ?
C9 H9B 0.9800 . ?
C9 H9C 0.9800 . ?
C10 H10A 0.9800 . ?
C10 H10B 0.9800 . ?
C10 H10C 0.9800 . ?
C11 H11A 0.9800 . ?
C11 H11B 0.9800 . ?
C11 H11C 0.9800 . ?
C12 H12 0.9500 . ?
C12 C13 1.411(3) . ?
C13 H13 0.9500 . ?
C13 C14 1.366(3) . ?
C14 H14 0.9500 . ?
C14 C15 1.421(3) . ?
C15 C16 1.405(3) . ?
C16 C17 1.430(3) . ?
C16 C18 1.427(3) . ?
C17 C19 1.394(3) . ?
C19 H19 0.9500 . ?
C19 C20 1.391(3) . ?
C20 H20 0.9500 . ?
C20 C21 1.382(3) . ?
C21 H21 0.9500 . ?
C21 C22 1.404(3) . ?
C22 C23 1.418(3) . ?
C23 C24 1.407(3) . ?
C23 C25 1.414(4) . ?
C24 C26 1.416(3) . ?
C26 H26 0.9500 . ?
C26 C27 1.373(4) . ?
C27 H27 0.9500 . ?
C27 C28 1.394(3) . ?
C28 H28 0.9500 . ?
C28 C29 1.381(4) . ?
C29 C30 1.537(3) . ?
C30 C31 1.518(4) . ?
C30 C37 1.531(4) . ?
C30 C38 1.532(4) . ?
C31 C32 1.383(4) . ?
C31 C36 1.383(4) . ?
C32 H32 0.9500 . ?
C32 C33 1.389(5) . ?
C33 H33 0.9500 . ?
C33 C34 1.373(5) . ?
C34 H34 0.9500 . ?
C34 C35 1.386(4) . ?
C35 H35 0.9500 . ?
C35 C36 1.383(4) . ?
C37 H37A 0.9800 . ?
C37 H37B 0.9800 . ?
C37 H37C 0.9800 . ?
C38 H38A 0.9800 . ?
C38 H38B 0.9800 . ?
C38 H38C 0.9800 . ?
C39 H39A 0.9800 . ?
C39 H39B 0.9800 . ?
C39 H39C 0.9800 . ?
N5 C40 1.515(3) . ?
N5 C44 1.529(3) . ?
N5 C48 1.522(3) . ?
N5 C52 1.524(3) . ?
C40 H40A 0.9900 . ?
C40 H40B 0.9900 . ?
C40 C41 1.513(4) . ?
C41 H41A 0.9900 . ?
C41 H41B 0.9900 . ?
C41 C42 1.499(4) . ?
C42 H42A 0.9900 . ?
C42 H42B 0.9900 . ?
C42 C43 1.483(5) . ?
C43 H43A 0.9800 . ?
C43 H43B 0.9800 . ?
C43 H43C 0.9800 . ?
C44 H44A 0.9900 . ?
C44 H44B 0.9900 . ?
C44 C45 1.512(3) . ?
C45 H45A 0.9900 . ?
C45 H45B 0.9900 . ?
C45 C46 1.523(3) . ?
C46 H46A 0.9900 . ?
C46 H46B 0.9900 . ?
C46 C47 1.521(4) . ?
C47 H47A 0.9800 . ?
C47 H47B 0.9800 . ?
C47 H47C 0.9800 . ?
C48 H48A 0.9900 . ?
C48 H48B 0.9900 . ?
C48 C49 1.515(3) . ?
C49 H49A 0.9900 . ?
C49 H49B 0.9900 . ?
C49 C50 1.512(4) . ?
C50 H50A 0.9900 . ?
C50 H50B 0.9900 . ?
C50 C51 1.505(4) . ?
C51 H51A 0.9800 . ?
C51 H51B 0.9800 . ?
C51 H51C 0.9800 . ?
C52 H52A 0.9900 . ?
C52 H52B 0.9900 . ?
C52 C53 1.511(4) . ?
C53 H53A 0.9900 . ?
C53 H53B 0.9900 . ?
C53 C54 1.525(4) . ?
C54 H54A 0.9900 . ?
C54 H54B 0.9900 . ?
C54 C55 1.513(5) . ?
C55 H55A 0.9800 . ?
C55 H55B 0.9800 . ?
C55 H55C 0.9800 . ?

loop_
_geom_torsion_atom_site_label_1
_geom_torsion_atom_site_label_2
_geom_torsion_atom_site_label_3
_geom_torsion_atom_site_label_4
_geom_torsion
_geom_torsion_site_symmetry_1
_geom_torsion_site_symmetry_2
_geom_torsion_site_symmetry_3
_geom_torsion_site_symmetry_4
_geom_torsion_publ_flag
F1 B1 O2 C17 -82.9(3) . . . . ?
O1 B1 O2 C17 37.7(3) . . . . ?
O1 C15 C16 C17 4.3(3) . . . . ?
O1 C15 C16 C18 -178.1(2) . . . . ?
N1 C1 C2 C3 -180.0(3) . . . . ?
N1 C1 C6 C5 -179.8(3) . . . . ?
N1 C1 C6 C7 0.7(3) . . . . ?
N1 C8 C12 C13 175.1(2) . . . . ?
C1 N1 C8 C7 4.6(3) . . . . ?
C1 N1 C8 C12 -176.9(2) . . . . ?
C1 C2 C3 C4 -0.2(5) . . . . ?
C1 C6 C7 C8 1.8(3) . . . . ?
C1 C6 C7 C10 122.4(3) . . . . ?
C1 C6 C7 C11 -114.0(3) . . . . ?
B1 O1 C15 C14 -165.2(2) . . . . ?
B1 O1 C15 C16 16.1(3) . . . . ?
B1 O2 C17 C16 -20.1(3) . . . . ?
B1 O2 C17 C19 163.0(2) . . . . ?
F2 B1 O2 C17 156.3(2) . . . . ?
O2 C17 C19 C20 -0.8(4) . . . . ?
C2 C1 C6 C5 0.2(4) . . . . ?
C2 C1 C6 C7 -179.3(3) . . . . ?
C2 C3 C4 C5 0.1(6) . . . . ?
B2 O3 C22 C21 164.2(2) . . . . ?
B2 O3 C22 C23 -14.2(4) . . . . ?
B2 O4 C24 C23 21.2(4) . . . . ?
B2 O4 C24 C26 -158.9(3) . . . . ?
F3 B2 O3 C22 151.7(2) . . . . ?
F3 B2 O4 C24 -154.2(2) . . . . ?
O3 B2 O4 C24 -34.8(4) . . . . ?
O3 C22 C23 C24 -2.3(4) . . . . ?
O3 C22 C23 C25 175.7(2) . . . . ?
C3 C4 C5 C6 0.2(5) . . . . ?
F4 B2 O3 C22 -88.5(3) . . . . ?
F4 B2 O4 C24 84.9(3) . . . . ?
O4 B2 O3 C22 31.3(4) . . . . ?
O4 C24 C26 C27 5.5(4) . . . . ?
N4 C29 C30 C31 -1.3(3) . . . . ?
N4 C29 C30 C37 -119.4(3) . . . . ?
N4 C29 C30 C38 115.4(3) . . . . ?
C4 C5 C6 C1 -0.3(4) . . . . ?
C4 C5 C6 C7 179.1(3) . . . . ?
C5 C6 C7 C8 -177.6(3) . . . . ?
C5 C6 C7 C10 -57.0(4) . . . . ?
C5 C6 C7 C11 66.5(4) . . . . ?
C6 C1 C2 C3 0.0(4) . . . . ?
C6 C7 C8 N1 -3.8(3) . . . . ?
C6 C7 C8 C12 177.9(3) . . . . ?
C7 C8 C12 C13 -6.7(5) . . . . ?
C8 N1 C1 C2 176.6(3) . . . . ?
C8 N1 C1 C6 -3.4(3) . . . . ?
C8 C12 C13 C14 -175.4(2) . . . . ?
C9 N1 C1 C2 -5.3(5) . . . . ?
C9 N1 C1 C6 174.7(3) . . . . ?
C9 N1 C8 C7 -173.6(2) . . . . ?
C9 N1 C8 C12 4.9(4) . . . . ?
C10 C7 C8 N1 -121.6(3) . . . . ?
C10 C7 C8 C12 60.1(4) . . . . ?
C11 C7 C8 N1 113.6(3) . . . . ?
C11 C7 C8 C12 -64.7(4) . . . . ?
C12 C13 C14 C15 175.5(2) . . . . ?
C13 C14 C15 O1 -2.5(4) . . . . ?
C13 C14 C15 C16 176.2(2) . . . . ?
C14 C15 C16 C17 -174.4(2) . . . . ?
C14 C15 C16 C18 3.2(3) . . . . ?
C15 O1 B1 F1 85.1(3) . . . . ?
C15 O1 B1 F2 -153.4(2) . . . . ?
C15 O1 B1 O2 -35.5(3) . . . . ?
C15 C16 C17 O2 -2.4(3) . . . . ?
C15 C16 C17 C19 174.4(2) . . . . ?
C16 C17 C19 C20 -177.5(2) . . . . ?
C17 C19 C20 C21 175.0(2) . . . . ?
C18 C16 C17 O2 -180.0(2) . . . . ?
C18 C16 C17 C19 -3.2(4) . . . . ?
C19 C20 C21 C22 -173.4(2) . . . . ?
C20 C21 C22 O3 -9.5(4) . . . . ?
C20 C21 C22 C23 168.9(2) . . . . ?
C21 C22 C23 C24 179.3(2) . . . . ?
C21 C22 C23 C25 -2.7(4) . . . . ?
C22 C23 C24 O4 -1.1(4) . . . . ?
C22 C23 C24 C26 179.0(2) . . . . ?
C23 C24 C26 C27 -174.6(2) . . . . ?
C24 C26 C27 C28 173.1(3) . . . . ?
C25 C23 C24 O4 -179.0(2) . . . . ?
C25 C23 C24 C26 1.1(4) . . . . ?
C26 C27 C28 C29 -174.2(3) . . . . ?
C27 C28 C29 N4 174.7(3) . . . . ?
C27 C28 C29 C30 -4.7(4) . . . . ?
C28 C29 C30 C31 178.2(3) . . . . ?
C28 C29 C30 C37 60.0(4) . . . . ?
C28 C29 C30 C38 -65.1(4) . . . . ?
C29 N4 C36 C31 0.5(3) . . . . ?
C29 N4 C36 C35 -179.6(3) . . . . ?
C29 C30 C31 C32 -179.5(3) . . . . ?
C29 C30 C31 C36 1.6(3) . . . . ?
C30 C31 C32 C33 -178.7(3) . . . . ?
C30 C31 C36 N4 -1.4(3) . . . . ?
C30 C31 C36 C35 178.7(3) . . . . ?
C31 C32 C33 C34 0.0(6) . . . . ?
C32 C31 C36 N4 179.6(3) . . . . ?
C32 C31 C36 C35 -0.3(5) . . . . ?
C32 C33 C34 C35 0.1(6) . . . . ?
C33 C34 C35 C36 -0.3(5) . . . . ?
C34 C35 C36 N4 -179.5(3) . . . . ?
C34 C35 C36 C31 0.4(5) . . . . ?
C36 N4 C29 C28 -178.9(2) . . . . ?
C36 N4 C29 C30 0.6(3) . . . . ?
C36 C31 C32 C33 0.1(5) . . . . ?
C37 C30 C31 C32 -59.9(4) . . . . ?
C37 C30 C31 C36 121.2(3) . . . . ?
C38 C30 C31 C32 62.6(4) . . . . ?
C38 C30 C31 C36 -116.2(3) . . . . ?
C39 N4 C29 C28 -3.9(4) . . . . ?
C39 N4 C29 C30 175.6(2) . . . . ?
C39 N4 C36 C31 -174.6(2) . . . . ?
C39 N4 C36 C35 5.3(4) . . . . ?
N5 C40 C41 C42 178.7(3) . . . . ?
N5 C44 C45 C46 176.9(2) . . . . ?
N5 C48 C49 C50 -171.8(2) . . . . ?
N5 C52 C53 C54 178.1(2) . . . . ?
C40 N5 C44 C45 66.7(3) . . . . ?
C40 N5 C48 C49 69.5(3) . . . . ?
C40 N5 C52 C53 -171.9(2) . . . . ?
C40 C41 C42 C43 -168.2(3) . . . . ?
C44 N5 C40 C41 69.8(3) . . . . ?
C44 N5 C48 C49 -169.7(2) . . . . ?
C44 N5 C52 C53 66.8(3) . . . . ?
C44 C45 C46 C47 -177.3(2) . . . . ?
C48 N5 C40 C41 -171.7(2) . . . . ?
C48 N5 C44 C45 -51.7(3) . . . . ?
C48 N5 C52 C53 -52.4(3) . . . . ?
C48 C49 C50 C51 177.6(3) . . . . ?
C52 N5 C40 C41 -49.1(3) . . . . ?
C52 N5 C44 C45 -173.8(2) . . . . ?
C52 N5 C48 C49 -50.6(3) . . . . ?
C52 C53 C54 C55 177.9(3) . . . . ?

loop_
_smtbx_masks_void_nr
_smtbx_masks_void_average_x
_smtbx_masks_void_average_y
_smtbx_masks_void_average_z
_smtbx_masks_void_volume
_smtbx_masks_void_count_electrons
_smtbx_masks_void_content
1 -0.090 0.184 0.497 20.7 0.0 ?
2 -0.090 0.316 0.997 20.7 0.0 ?
3 0.090 0.684 0.003 20.7 0.0 ?
4 0.090 0.816 0.503 20.7 0.0 ?
5 0.500 0.000 0.500 231.1 50.1 ?
6 0.500 0.500 0.000 231.1 50.1 ?
7 0.330 0.215 0.221 13.5 0.0 ?
8 0.330 0.285 0.721 13.5 0.0 ?
9 0.670 0.715 0.279 13.5 0.0 ?
10 0.670 0.785 0.779 13.5 0.0 ?
